data_7035564
loop_
_publ_author_name
'Wang, Xiuli'
'Le, Mao'
'Lin, Hongyan'
'Luan, Jian'
'Liu, Guocheng'
'Liu, Danna'

_publ_section_title
;
 Aminopyridine derivatives controlled the assembly and various properties
 of Cu-BTC metal-organic frameworks.
;
_journal_issue 31
_journal_name_full 'Dalton transactions (Cambridge, England : 2003)'
_journal_page_first 14008
_journal_page_last 14018
_journal_paper_doi 10.1039/c5dt01446h
_journal_volume 44
_journal_year 2015
_chemical_formula_moiety 'C23 H18 Cu2 N2 O15'
_chemical_formula_sum 'C23 H18 Cu2 N2 O15'
_chemical_formula_weight 689.47
_chemical_name_systematic
; 
 ? 
;
_space_group_IT_number 2
_space_group_name_Hall '-P 1'
_symmetry_cell_setting triclinic
_symmetry_space_group_name_Hall '-P 1'
_symmetry_space_group_name_H-M 'P -1'
_atom_sites_solution_hydrogens geom
_atom_sites_solution_primary direct
_atom_sites_solution_secondary difmap
_audit_creation_method SHELXL-97
_audit_update_record
;
2015-05-21 deposited with the CCDC.
2015-06-26 downloaded from the CCDC.
;
_cell_angle_alpha 95.7880(10)
_cell_angle_beta 94.3610(10)
_cell_angle_gamma 96.8550(10)
_cell_formula_units_Z 2
_cell_length_a 6.9343(5)
_cell_length_b 10.9163(9)
_cell_length_c 16.8658(13)
_cell_measurement_temperature 296(2)
_cell_measurement_theta_max 26.00
_cell_measurement_theta_min 2.13
_cell_volume 1256.08(17)
_computing_cell_refinement 'SMART (Bruker, 2001)'
_computing_data_collection 'SMART (Bruker, 2001)'
_computing_data_reduction 'SAINT+ (Bruker, 1999)'
_computing_molecular_graphics 'PLATON (Spek, 2003)'
_computing_publication_material 'SHELXTL (1998)'
_computing_structure_refinement 'SHELXL-97 (Sheldrick, 2008)'
_computing_structure_solution 'SHELXS-97 (Sheldrick, 2008)'
_diffrn_ambient_temperature 296(2)
_diffrn_measured_fraction_theta_full 0.986
_diffrn_measured_fraction_theta_max 0.986
_diffrn_measurement_device_type 'CCD area detector'
_diffrn_measurement_method 'phi and omega scans'
_diffrn_radiation_monochromator graphite
_diffrn_radiation_source 'fine-focus sealed tube'
_diffrn_radiation_type MoK\a
_diffrn_radiation_wavelength 0.71073
_diffrn_reflns_av_R_equivalents 0.0130
_diffrn_reflns_av_sigmaI/netI 0.0260
_diffrn_reflns_limit_h_max 8
_diffrn_reflns_limit_h_min -8
_diffrn_reflns_limit_k_max 13
_diffrn_reflns_limit_k_min -12
_diffrn_reflns_limit_l_max 20
_diffrn_reflns_limit_l_min -13
_diffrn_reflns_number 6908
_diffrn_reflns_theta_full 26.00
_diffrn_reflns_theta_max 26.00
_diffrn_reflns_theta_min 2.13
_exptl_absorpt_coefficient_mu 1.777
_exptl_absorpt_correction_T_max 0.822
_exptl_absorpt_correction_T_min 0.766
_exptl_absorpt_correction_type multi-scan
_exptl_absorpt_process_details SADABS
_exptl_crystal_colour BLUE
_exptl_crystal_density_diffrn 1.823
_exptl_crystal_density_method 'not measured'
_exptl_crystal_description BLOCK
_exptl_crystal_F_000 696
_exptl_crystal_size_max 0.15
_exptl_crystal_size_mid 0.13
_exptl_crystal_size_min 0.11
_refine_diff_density_max 1.535
_refine_diff_density_min -0.673
_refine_diff_density_rms 0.091
_refine_ls_extinction_method none
_refine_ls_goodness_of_fit_ref 1.047
_refine_ls_hydrogen_treatment constr
_refine_ls_matrix_type full
_refine_ls_number_parameters 379
_refine_ls_number_reflns 4866
_refine_ls_number_restraints 0
_refine_ls_restrained_S_all 1.047
_refine_ls_R_factor_all 0.0444
_refine_ls_R_factor_gt 0.0387
_refine_ls_shift/su_max 0.001
_refine_ls_shift/su_mean 0.000
_refine_ls_structure_factor_coef Fsqd
_refine_ls_weighting_details 'calc w=1/[\s^2^(Fo^2^)+(0.0427P)^2^+3.5223P] where P=(Fo^2^+2Fc^2^)/3'
_refine_ls_weighting_scheme calc
_refine_ls_wR_factor_gt 0.1002
_refine_ls_wR_factor_ref 0.1035
_reflns_number_gt 4275
_reflns_number_total 4866
_reflns_threshold_expression >2sigma(I)
_cod_data_source_file c5dt01446h2.cif
_cod_data_source_block lm-1
_cod_depositor_comments
;
The following automatic conversions were performed:

'_symmetry_cell_setting' value 'Triclinic' changed to 'triclinic'
according to
/usr/data/users/saulius/crontab/automatic-downloads/rss-feeds/RSC/lib/dictionaries/cif_core.dic
dictionary named 'cif_core.dic' version 2.4.2 from 2011-04-26.

Automatic conversion script
Id: cif_fix_values 3271 2015-04-21 07:52:19Z andrius 

 Adding full bibliography for 7035564--7035566.cif.
;
_cod_database_code 7035564

loop_
_symmetry_equiv_pos_as_xyz
'x, y, z'
'-x, -y, -z'

loop_
_atom_site_label
_atom_site_type_symbol
_atom_site_fract_x
_atom_site_fract_y
_atom_site_fract_z
_atom_site_U_iso_or_equiv
_atom_site_adp_type
_atom_site_occupancy
_atom_site_symmetry_multiplicity
_atom_site_calc_flag
_atom_site_refinement_flags
Cu1 Cu 0.50051(6) 0.36055(3) 0.00064(2) 0.02130(12) Uani 1 1 d .
Cu2 Cu 0.53123(6) 0.53163(3) 0.18666(2) 0.02090(12) Uani 1 1 d .
O1 O 0.4528(4) 0.2431(2) 0.07905(13) 0.0262(5) Uani 1 1 d .
O1W O 0.8412(4) 0.3758(3) 0.04170(17) 0.0401(7) Uani 1 1 d .
H2 H 0.8777 0.3684 0.0901 0.060 Uiso 1 1 d R
H3 H 0.9202 0.3434 0.0124 0.060 Uiso 1 1 d R
O2 O 0.5756(4) 0.3602(2) 0.19281(14) 0.0283(6) Uani 1 1 d .
O2W O 0.2023(4) 0.4843(3) 0.2055(3) 0.0617(10) Uani 1 1 d .
H4 H 0.1238 0.5220 0.2323 0.093 Uiso 1 1 d R
H5 H 0.2116 0.4157 0.2244 0.093 Uiso 1 1 d R
O3 O 0.4976(4) -0.2924(2) 0.19366(14) 0.0280(6) Uani 1 1 d .
O3W O 0.4440(3) 0.50628(19) 0.07095(12) 0.0198(5) Uani 1 1 d .
H1 H 0.3317 0.5096 0.0874 0.030 Uiso 1 1 d R
O4 O 0.4622(4) -0.2191(2) 0.07470(13) 0.0287(6) Uani 1 1 d .
O5 O 0.6801(5) -0.0321(3) 0.43349(16) 0.0497(9) Uani 1 1 d .
O6 O 0.7192(5) 0.1740(3) 0.43862(16) 0.0495(9) Uani 1 1 d .
O7 O 0.1259(4) 0.4210(2) -0.15359(16) 0.0345(6) Uani 1 1 d .
O8 O 0.1488(4) 0.3254(3) -0.04340(15) 0.0386(7) Uani 1 1 d .
O9 O 0.0950(6) -0.1382(3) -0.0782(2) 0.0686(11) Uani 1 1 d .
O10 O -0.0540(6) -0.2397(3) -0.1880(2) 0.0658(11) Uani 1 1 d .
O11 O -0.1799(5) -0.0226(3) -0.42039(16) 0.0486(8) Uani 1 1 d .
O12 O -0.1402(6) 0.1834(3) -0.41085(17) 0.0544(9) Uani 1 1 d .
N1 N 0.6088(4) 0.5608(2) 0.30760(16) 0.0232(6) Uani 1 1 d .
N2 N 0.9747(10) 0.4937(6) 0.4611(4) 0.122(3) Uani 1 1 d .
C1 C 0.4976(7) 0.6249(4) 0.3530(2) 0.0414(10) Uani 1 1 d .
H1A H 0.3881 0.6542 0.3303 0.050 Uiso 1 1 calc R
C2 C 0.5484(14) 0.6473(6) 0.4349(3) 0.094(3) Uani 1 1 d .
H2A H 0.4712 0.6928 0.4662 0.113 Uiso 1 1 calc R
C3 C 0.7615(6) 0.5189(4) 0.3434(2) 0.0355(9) Uani 1 1 d .
H3A H 0.8395 0.4729 0.3129 0.043 Uiso 1 1 calc R
C4 C 0.8066(8) 0.5427(5) 0.4257(3) 0.0611(16) Uani 1 1 d .
C5 C 0.7044(13) 0.6059(6) 0.4712(3) 0.088(2) Uani 1 1 d .
H5A H 0.7366 0.6223 0.5261 0.105 Uiso 1 1 calc R
C6 C 0.5162(5) 0.2592(3) 0.15134(19) 0.0203(7) Uani 1 1 d .
C7 C 0.5264(5) 0.1444(3) 0.19389(19) 0.0197(6) Uani 1 1 d .
C8 C 0.4886(5) 0.0259(3) 0.15188(18) 0.0185(6) Uani 1 1 d .
H8A H 0.4521 0.0165 0.0972 0.022 Uiso 1 1 calc R
C9 C 0.5056(5) -0.0783(3) 0.19225(18) 0.0172(6) Uani 1 1 d .
C10 C 0.4841(5) -0.2075(3) 0.14947(18) 0.0172(6) Uani 1 1 d .
C11 C 0.5598(5) -0.0631(3) 0.27385(19) 0.0202(7) Uani 1 1 d .
H11A H 0.5698 -0.1324 0.3010 0.024 Uiso 1 1 calc R
C12 C 0.5992(5) 0.0551(3) 0.31545(19) 0.0215(7) Uani 1 1 d .
C13 C 0.5821(5) 0.1591(3) 0.27537(19) 0.0215(7) Uani 1 1 d .
H13A H 0.6079 0.2381 0.3031 0.026 Uiso 1 1 calc R
C14 C 0.6700(6) 0.0668(3) 0.4014(2) 0.0287(8) Uani 1 1 d .
C15 C 0.1089(5) 0.3248(4) -0.1174(2) 0.0277(8) Uani 1 1 d .
C16 C 0.0433(5) 0.2020(3) -0.1670(2) 0.0246(7) Uani 1 1 d .
C17 C 0.0472(5) 0.0915(3) -0.1330(2) 0.0286(8) Uani 1 1 d .
H17A H 0.0852 0.0930 -0.0788 0.034 Uiso 1 1 calc R
C18 C -0.0057(5) -0.0212(3) -0.1801(2) 0.0304(8) Uani 1 1 d .
C19 C 0.0056(7) -0.1435(4) -0.1493(3) 0.0451(11) Uani 1 1 d .
C20 C -0.0640(5) -0.0241(3) -0.2611(2) 0.0291(8) Uani 1 1 d .
H20A H -0.0994 -0.0997 -0.2926 0.035 Uiso 1 1 calc R
C21 C -0.0689(5) 0.0863(3) -0.2946(2) 0.0254(7) Uani 1 1 d .
C22 C -0.1334(6) 0.0822(4) -0.3810(2) 0.0317(8) Uani 1 1 d .
C23 C -0.0146(5) 0.1992(3) -0.2480(2) 0.0256(7) Uani 1 1 d .
H23A H -0.0170 0.2730 -0.2709 0.031 Uiso 1 1 calc R

loop_
_atom_site_aniso_label
_atom_site_aniso_U_11
_atom_site_aniso_U_22
_atom_site_aniso_U_33
_atom_site_aniso_U_23
_atom_site_aniso_U_13
_atom_site_aniso_U_12
Cu1 0.0431(3) 0.00863(19) 0.01248(19) 0.00153(14) -0.00032(16) 0.00621(16)
Cu2 0.0411(3) 0.00808(19) 0.0135(2) 0.00164(14) -0.00239(16) 0.00594(16)
O1 0.0506(15) 0.0115(11) 0.0156(11) 0.0035(9) -0.0024(10) 0.0025(10)
O1W 0.0425(16) 0.0436(17) 0.0312(15) -0.0052(12) -0.0007(12) 0.0036(13)
O2 0.0510(16) 0.0101(11) 0.0226(12) 0.0021(9) -0.0068(11) 0.0056(10)
O2W 0.0313(16) 0.0347(17) 0.123(3) 0.0257(19) 0.0089(18) 0.0052(13)
O3 0.0573(17) 0.0102(11) 0.0172(11) 0.0028(9) 0.0009(11) 0.0072(11)
O3W 0.0333(13) 0.0121(10) 0.0144(10) 0.0009(8) 0.0002(9) 0.0058(9)
O4 0.0584(17) 0.0133(11) 0.0151(11) 0.0001(9) -0.0015(11) 0.0117(11)
O5 0.100(3) 0.0239(14) 0.0228(14) 0.0072(11) -0.0139(15) 0.0073(15)
O6 0.099(3) 0.0210(14) 0.0234(14) -0.0045(11) -0.0159(15) 0.0080(15)
O7 0.0444(16) 0.0247(14) 0.0325(14) -0.0010(11) -0.0035(12) 0.0039(11)
O8 0.0447(16) 0.0460(17) 0.0224(13) -0.0027(12) -0.0049(11) 0.0050(13)
O9 0.100(3) 0.045(2) 0.057(2) 0.0266(17) -0.024(2) -0.0044(19)
O10 0.088(3) 0.0267(17) 0.077(3) 0.0182(17) -0.022(2) -0.0093(17)
O11 0.087(2) 0.0301(16) 0.0239(14) -0.0028(12) -0.0118(15) 0.0035(15)
O12 0.102(3) 0.0332(16) 0.0253(15) 0.0066(12) -0.0154(16) 0.0086(17)
N1 0.0346(16) 0.0153(13) 0.0191(14) 0.0029(11) -0.0043(12) 0.0038(12)
N2 0.124(5) 0.113(5) 0.113(5) 0.072(4) -0.090(4) -0.039(4)
C1 0.068(3) 0.032(2) 0.029(2) 0.0041(17) 0.0145(19) 0.017(2)
C2 0.184(8) 0.061(4) 0.035(3) -0.011(3) 0.046(4) 0.002(4)
C3 0.037(2) 0.030(2) 0.039(2) 0.0127(17) -0.0104(17) 0.0021(16)
C4 0.073(3) 0.055(3) 0.047(3) 0.029(3) -0.039(3) -0.019(3)
C5 0.164(7) 0.075(4) 0.012(2) 0.006(2) -0.023(3) -0.015(4)
C6 0.0309(17) 0.0116(15) 0.0193(16) 0.0020(12) 0.0020(13) 0.0068(13)
C7 0.0308(17) 0.0115(15) 0.0183(15) 0.0038(12) 0.0025(13) 0.0066(12)
C8 0.0306(17) 0.0126(15) 0.0129(14) 0.0020(11) 0.0004(12) 0.0054(12)
C9 0.0251(16) 0.0105(14) 0.0166(15) 0.0013(11) 0.0031(12) 0.0045(12)
C10 0.0253(16) 0.0096(14) 0.0179(15) 0.0030(12) 0.0019(12) 0.0058(12)
C11 0.0333(18) 0.0125(15) 0.0155(15) 0.0031(12) 0.0009(13) 0.0052(13)
C12 0.0355(18) 0.0148(15) 0.0149(15) 0.0021(12) 0.0017(13) 0.0058(13)
C13 0.0390(19) 0.0098(14) 0.0157(15) -0.0022(12) 0.0024(13) 0.0062(13)
C14 0.049(2) 0.0188(17) 0.0175(16) 0.0020(13) -0.0004(15) 0.0054(15)
C15 0.0229(17) 0.034(2) 0.0254(18) -0.0022(15) -0.0002(14) 0.0053(14)
C16 0.0228(16) 0.0282(18) 0.0222(17) 0.0031(14) 0.0004(13) 0.0016(14)
C17 0.0281(18) 0.034(2) 0.0233(17) 0.0113(15) -0.0019(14) -0.0010(15)
C18 0.0296(19) 0.0267(19) 0.035(2) 0.0133(16) -0.0028(15) 0.0003(15)
C19 0.049(3) 0.033(2) 0.051(3) 0.020(2) -0.012(2) -0.0077(19)
C20 0.0300(19) 0.0241(18) 0.0323(19) 0.0042(15) -0.0017(15) 0.0017(14)
C21 0.0299(18) 0.0254(18) 0.0208(17) 0.0025(14) -0.0006(14) 0.0053(14)
C22 0.044(2) 0.028(2) 0.0217(18) 0.0023(15) -0.0026(15) 0.0044(16)
C23 0.0316(18) 0.0223(17) 0.0237(17) 0.0054(14) 0.0008(14) 0.0056(14)

loop_
_atom_type_symbol
_atom_type_description
_atom_type_scat_dispersion_real
_atom_type_scat_dispersion_imag
_atom_type_scat_source
C C 0.0033 0.0016 'International Tables Vol C Tables 4.2.6.8 and 6.1.1.4'
H H 0.0000 0.0000 'International Tables Vol C Tables 4.2.6.8 and 6.1.1.4'
Cu Cu 0.3201 1.2651 'International Tables Vol C Tables 4.2.6.8 and 6.1.1.4'
N N 0.0061 0.0033 'International Tables Vol C Tables 4.2.6.8 and 6.1.1.4'
O O 0.0106 0.0060 'International Tables Vol C Tables 4.2.6.8 and 6.1.1.4'

loop_
_geom_angle_atom_site_label_1
_geom_angle_atom_site_label_2
_geom_angle_atom_site_label_3
_geom_angle
_geom_angle_site_symmetry_1
_geom_angle_site_symmetry_3
O1 Cu1 O4 87.36(10) . 2_655
O1 Cu1 O3W 94.87(9) . .
O4 Cu1 O3W 175.22(10) 2_655 .
O1 Cu1 O3W 174.50(9) . 2_665
O4 Cu1 O3W 97.73(9) 2_655 2_665
O3W Cu1 O3W 80.22(10) . 2_665
O1 Cu1 O1W 88.33(11) . .
O4 Cu1 O1W 86.97(11) 2_655 .
O3W Cu1 O1W 97.31(10) . .
O3W Cu1 O1W 89.85(10) 2_665 .
O1 Cu1 Cu1 135.17(7) . 2_665
O4 Cu1 Cu1 137.44(7) 2_655 2_665
O3W Cu1 Cu1 40.35(6) . 2_665
O3W Cu1 Cu1 39.86(6) 2_665 2_665
O1W Cu1 Cu1 94.65(7) . 2_665
O2 Cu2 O3 173.33(10) . 1_565
O2 Cu2 O3W 94.63(9) . .
O3 Cu2 O3W 92.04(9) 1_565 .
O2 Cu2 N1 86.85(10) . .
O3 Cu2 N1 86.50(10) 1_565 .
O3W Cu2 N1 177.20(11) . .
O2 Cu2 O2W 91.47(11) . .
O3 Cu2 O2W 89.28(11) 1_565 .
O3W Cu2 O2W 85.38(13) . .
N1 Cu2 O2W 92.21(14) . .
O2 Cu2 H1 100.2 . .
O3 Cu2 H1 86.0 1_565 .
O3W Cu2 H1 24.1 . .
N1 Cu2 H1 153.2 . .
O2W Cu2 H1 62.0 . .
C6 O1 Cu1 126.0(2) . .
Cu1 O1W H2 119.5 . .
Cu1 O1W H3 121.9 . .
H2 O1W H3 107.7 . .
C6 O2 Cu2 134.7(2) . .
Cu2 O2W H4 133.1 . .
Cu2 O2W H5 96.8 . .
H4 O2W H5 107.7 . .
C10 O3 Cu2 140.1(2) . 1_545
Cu2 O3W Cu1 121.87(11) . .
Cu2 O3W Cu1 121.85(11) . 2_665
Cu1 O3W Cu1 99.78(10) . 2_665
Cu2 O3W H1 83.5 . .
Cu1 O3W H1 121.1 . .
Cu1 O3W H1 109.4 2_665 .
C10 O4 Cu1 128.9(2) . 2_655
C3 N1 C1 118.1(3) . .
C3 N1 Cu2 124.1(3) . .
C1 N1 Cu2 117.8(3) . .
N2 N2 C4 123.3(11) 2_766 .
N1 C1 C2 118.9(5) . .
N1 C1 H1A 120.6 . .
C2 C1 H1A 120.6 . .
C5 C2 C1 123.0(6) . .
C5 C2 H2A 118.5 . .
C1 C2 H2A 118.5 . .
N1 C3 C4 121.1(5) . .
N1 C3 H3A 119.4 . .
C4 C3 H3A 119.4 . .
C5 C4 C3 122.4(5) . .
C5 C4 N2 119.3(6) . .
C3 C4 N2 118.4(6) . .
C4 C5 C2 116.5(5) . .
C4 C5 H5A 121.8 . .
C2 C5 H5A 121.8 . .
O1 C6 O2 127.3(3) . .
O1 C6 C7 117.1(3) . .
O2 C6 C7 115.6(3) . .
C13 C7 C8 120.4(3) . .
C13 C7 C6 118.6(3) . .
C8 C7 C6 121.0(3) . .
C9 C8 C7 119.8(3) . .
C9 C8 H8A 120.1 . .
C7 C8 H8A 120.1 . .
C11 C9 C8 119.6(3) . .
C11 C9 C10 117.8(3) . .
C8 C9 C10 122.4(3) . .
O4 C10 O3 126.9(3) . .
O4 C10 C9 117.7(3) . .
O3 C10 C9 115.3(3) . .
C9 C11 C12 120.5(3) . .
C9 C11 H11A 119.7 . .
C12 C11 H11A 119.7 . .
C13 C12 C11 120.0(3) . .
C13 C12 C14 121.5(3) . .
C11 C12 C14 118.4(3) . .
C12 C13 C7 119.8(3) . .
C12 C13 H13A 120.1 . .
C7 C13 H13A 120.1 . .
O5 C14 O6 123.3(3) . .
O5 C14 C12 117.6(3) . .
O6 C14 C12 119.1(3) . .
O8 C15 O7 123.9(3) . .
O8 C15 C16 118.5(3) . .
O7 C15 C16 117.6(3) . .
C17 C16 C23 119.7(3) . .
C17 C16 C15 120.5(3) . .
C23 C16 C15 119.7(3) . .
C16 C17 C18 119.9(3) . .
C16 C17 H17A 120.0 . .
C18 C17 H17A 120.0 . .
C20 C18 C17 120.4(3) . .
C20 C18 C19 116.4(4) . .
C17 C18 C19 123.2(3) . .
O10 C19 O9 121.9(4) . .
O10 C19 C18 122.9(4) . .
O9 C19 C18 115.1(4) . .
C21 C20 C18 119.5(3) . .
C21 C20 H20A 120.3 . .
C18 C20 H20A 120.3 . .
C20 C21 C23 120.4(3) . .
C20 C21 C22 119.0(3) . .
C23 C21 C22 120.6(3) . .
O11 C22 O12 123.5(3) . .
O11 C22 C21 117.8(3) . .
O12 C22 C21 118.7(3) . .
C21 C23 C16 120.1(3) . .
C21 C23 H23A 120.0 . .
C16 C23 H23A 120.0 . .

loop_
_geom_bond_atom_site_label_1
_geom_bond_atom_site_label_2
_geom_bond_distance
_geom_bond_site_symmetry_2
Cu1 O1 1.952(2) .
Cu1 O4 1.953(2) 2_655
Cu1 O3W 1.982(2) .
Cu1 O3W 2.002(2) 2_665
Cu1 O1W 2.392(3) .
Cu1 Cu1 3.0477(8) 2_665
Cu2 O2 1.943(2) .
Cu2 O3 1.956(2) 1_565
Cu2 O3W 1.981(2) .
Cu2 N1 2.052(3) .
Cu2 O2W 2.331(3) .
Cu2 H1 2.0648 .
O1 C6 1.252(4) .
O1W H2 0.8498 .
O1W H3 0.8502 .
O2 C6 1.252(4) .
O2W H4 0.8500 .
O2W H5 0.8500 .
O3 C10 1.254(4) .
O3 Cu2 1.955(2) 1_545
O3W Cu1 2.003(2) 2_665
O3W H1 0.8500 .
O4 C10 1.250(4) .
O4 Cu1 1.953(2) 2_655
O5 C14 1.262(4) .
O6 C14 1.267(4) .
O7 C15 1.265(5) .
O8 C15 1.257(4) .
O9 C19 1.300(5) .
O10 C19 1.190(6) .
O11 C22 1.257(5) .
O12 C22 1.264(5) .
N1 C3 1.331(5) .
N1 C1 1.335(5) .
N2 N2 1.320(12) 2_766
N2 C4 1.453(8) .
C1 C2 1.389(7) .
C1 H1A 0.9300 .
C2 C5 1.349(11) .
C2 H2A 0.9300 .
C3 C4 1.390(7) .
C3 H3A 0.9300 .
C4 C5 1.288(10) .
C5 H5A 0.9300 .
C6 C7 1.512(4) .
C7 C13 1.387(4) .
C7 C8 1.396(4) .
C8 C9 1.396(4) .
C8 H8A 0.9300 .
C9 C11 1.387(4) .
C9 C10 1.503(4) .
C11 C12 1.392(4) .
C11 H11A 0.9300 .
C12 C13 1.390(4) .
C12 C14 1.482(4) .
C13 H13A 0.9300 .
C15 C16 1.507(5) .
C16 C17 1.389(5) .
C16 C23 1.390(5) .
C17 C18 1.389(5) .
C17 H17A 0.9300 .
C18 C20 1.392(5) .
C18 C19 1.489(5) .
C20 C21 1.385(5) .
C20 H20A 0.9300 .
C21 C23 1.389(5) .
C21 C22 1.486(5) .
C23 H23A 0.9300 .

loop_
_geom_torsion_atom_site_label_1
_geom_torsion_atom_site_label_2
_geom_torsion_atom_site_label_3
_geom_torsion_atom_site_label_4
_geom_torsion
_geom_torsion_site_symmetry_1
_geom_torsion_site_symmetry_4
O4 Cu1 O1 C6 137.9(3) 2_655 .
O3W Cu1 O1 C6 -46.3(3) . .
O3W Cu1 O1 C6 -19.8(12) 2_665 .
O1W Cu1 O1 C6 50.9(3) . .
Cu1 Cu1 O1 C6 -44.1(3) 2_665 .
O3 Cu2 O2 C6 160.7(9) 1_565 .
O3W Cu2 O2 C6 -21.2(3) . .
N1 Cu2 O2 C6 156.4(3) . .
O2W Cu2 O2 C6 64.3(4) . .
O2 Cu2 O3W Cu1 -18.01(15) . .
O3 Cu2 O3W Cu1 161.76(14) 1_565 .
N1 Cu2 O3W Cu1 -140(2) . .
O2W Cu2 O3W Cu1 -109.12(15) . .
O2 Cu2 O3W Cu1 -146.45(14) . 2_665
O3 Cu2 O3W Cu1 33.33(15) 1_565 2_665
N1 Cu2 O3W Cu1 92(2) . 2_665
O2W Cu2 O3W Cu1 122.44(15) . 2_665
O1 Cu1 O3W Cu2 39.98(15) . .
O4 Cu1 O3W Cu2 157.5(11) 2_655 .
O3W Cu1 O3W Cu2 -137.53(19) 2_665 .
O1W Cu1 O3W Cu2 -48.95(15) . .
Cu1 Cu1 O3W Cu2 -137.53(19) 2_665 .
O1 Cu1 O3W Cu1 177.52(11) . 2_665
O4 Cu1 O3W Cu1 -64.9(12) 2_655 2_665
O3W Cu1 O3W Cu1 0.000(2) 2_665 2_665
O1W Cu1 O3W Cu1 88.58(11) . 2_665
O2 Cu2 N1 C3 44.9(3) . .
O3 Cu2 N1 C3 -134.6(3) 1_565 .
O3W Cu2 N1 C3 166.8(19) . .
O2W Cu2 N1 C3 136.3(3) . .
O2 Cu2 N1 C1 -134.5(3) . .
O3 Cu2 N1 C1 46.0(3) 1_565 .
O3W Cu2 N1 C1 -13(2) . .
O2W Cu2 N1 C1 -43.1(3) . .
C3 N1 C1 C2 1.4(6) . .
Cu2 N1 C1 C2 -179.2(4) . .
N1 C1 C2 C5 -0.7(9) . .
C1 N1 C3 C4 -1.0(6) . .
Cu2 N1 C3 C4 179.6(3) . .
N1 C3 C4 C5 -0.1(8) . .
N1 C3 C4 N2 179.7(4) . .
N2 N2 C4 C5 2.9(11) 2_766 .
N2 N2 C4 C3 -177.0(7) 2_766 .
C3 C4 C5 C2 0.8(9) . .
N2 C4 C5 C2 -179.0(6) . .
C1 C2 C5 C4 -0.4(10) . .
Cu1 O1 C6 O2 20.6(5) . .
Cu1 O1 C6 C7 -158.3(2) . .
Cu2 O2 C6 O1 23.4(6) . .
Cu2 O2 C6 C7 -157.6(2) . .
O1 C6 C7 C13 -175.2(3) . .
O2 C6 C7 C13 5.7(5) . .
O1 C6 C7 C8 7.4(5) . .
O2 C6 C7 C8 -171.7(3) . .
C13 C7 C8 C9 0.4(5) . .
C6 C7 C8 C9 177.8(3) . .
C7 C8 C9 C11 0.1(5) . .
C7 C8 C9 C10 -174.5(3) . .
Cu1 O4 C10 O3 -15.4(5) 2_655 .
Cu1 O4 C10 C9 161.8(2) 2_655 .
Cu2 O3 C10 O4 11.0(6) 1_545 .
Cu2 O3 C10 C9 -166.2(3) 1_545 .
C11 C9 C10 O4 -170.2(3) . .
C8 C9 C10 O4 4.5(5) . .
C11 C9 C10 O3 7.3(4) . .
C8 C9 C10 O3 -178.0(3) . .
C8 C9 C11 C12 -0.7(5) . .
C10 C9 C11 C12 174.2(3) . .
C9 C11 C12 C13 0.8(5) . .
C9 C11 C12 C14 -175.7(3) . .
C11 C12 C13 C7 -0.2(5) . .
C14 C12 C13 C7 176.1(3) . .
C8 C7 C13 C12 -0.4(5) . .
C6 C7 C13 C12 -177.8(3) . .
C13 C12 C14 O5 179.5(4) . .
C11 C12 C14 O5 -4.1(5) . .
C13 C12 C14 O6 -1.2(6) . .
C11 C12 C14 O6 175.2(4) . .
O8 C15 C16 C17 -6.8(5) . .
O7 C15 C16 C17 171.1(3) . .
O8 C15 C16 C23 175.6(3) . .
O7 C15 C16 C23 -6.5(5) . .
C23 C16 C17 C18 0.4(5) . .
C15 C16 C17 C18 -177.3(3) . .
C16 C17 C18 C20 -0.5(6) . .
C16 C17 C18 C19 176.3(4) . .
C20 C18 C19 O10 -9.1(7) . .
C17 C18 C19 O10 173.9(5) . .
C20 C18 C19 O9 167.4(4) . .
C17 C18 C19 O9 -9.5(7) . .
C17 C18 C20 C21 0.0(6) . .
C19 C18 C20 C21 -177.0(4) . .
C18 C20 C21 C23 0.5(6) . .
C18 C20 C21 C22 -179.4(3) . .
C20 C21 C22 O11 -0.5(6) . .
C23 C21 C22 O11 179.6(4) . .
C20 C21 C22 O12 179.0(4) . .
C23 C21 C22 O12 -0.9(6) . .
C20 C21 C23 C16 -0.6(5) . .
C22 C21 C23 C16 179.2(3) . .
C17 C16 C23 C21 0.2(5) . .
C15 C16 C23 C21 177.8(3) . .
